data_7716667
loop_
_publ_author_name
'Lv, Zhimin'
'Ali, Amjad'
'Zou, Cheng'
'Wang, Zerui'
'Ma, Minglu'
'Cheng, Na'
'Shad, Man'
'Hao, Huifang'
'Zhang, Yongmin'
'Rahman, Faiz-Ur'

_publ_section_title
;
 Salicylaldehyde-derived piperazine-functionalized hydrazone ligand-based
 Pt(II) complexes: inhibition of EZH2-dependent tumorigenesis in
 pancreatic ductal adenocarcinoma, synergism with PARP inhibitors and
 enhanced apoptosis.
;
_journal_issue 33
_journal_name_full 'Dalton transactions (Cambridge, England : 2003)'
_journal_page_first 13871
_journal_page_last 13889
_journal_paper_doi 10.1039/d4dt01243g
_journal_volume 53
_journal_year 2024
_chemical_formula_moiety 'C12 H15 Br Cl N3 O Pt'
_chemical_formula_sum 'C12 H15 Br Cl N3 O Pt'
_chemical_formula_weight 527.72
_space_group_crystal_system monoclinic
_space_group_IT_number 14
_space_group_name_Hall '-P 2yn'
_space_group_name_H-M_alt 'P 1 21/n 1'
_atom_sites_solution_hydrogens geom
_atom_sites_solution_primary dual
_audit_creation_date 2021-04-28
_audit_creation_method
;
Olex2 1.3-alpha
(compiled 2020.09.11 svn.r3730fd0d for OlexSys, GUI svn.r6159)
;
_audit_update_record
;
2024-04-01 deposited with the CCDC.	2024-07-17 downloaded from the CCDC.
;
_cell_angle_alpha 90
_cell_angle_beta 105.554(5)
_cell_angle_gamma 90
_cell_formula_units_Z 4
_cell_length_a 11.0059(6)
_cell_length_b 11.2147(6)
_cell_length_c 11.9096(6)
_cell_measurement_reflns_used 3255
_cell_measurement_temperature 149.99(10)
_cell_measurement_theta_max 29.0620
_cell_measurement_theta_min 2.5270
_cell_volume 1416.14(13)
_computing_cell_refinement 'CrysAlisPro 1.171.38.43f (Rigaku OD, 2015)'
_computing_data_collection 'CrysAlisPro 1.171.38.43f (Rigaku OD, 2015)'
_computing_data_reduction 'CrysAlisPro 1.171.38.43f (Rigaku OD, 2015)'
_computing_molecular_graphics 'Olex2 1.3-alpha (Dolomanov et al., 2009)'
_computing_publication_material 'Olex2 1.3-alpha (Dolomanov et al., 2009)'
_computing_structure_refinement 'SHELXL 2018/3 (Sheldrick, 2015)'
_computing_structure_solution 'SHELXT 2018/2 (Sheldrick, 2018)'
_diffrn_ambient_environment N~2~
_diffrn_ambient_temperature 149.99(10)
_diffrn_detector 'CCD plate'
_diffrn_detector_area_resol_mean 5.2684
_diffrn_detector_type AtlasS2
_diffrn_measured_fraction_theta_full 1.000
_diffrn_measured_fraction_theta_max 1.000
_diffrn_measurement_details
;
List of Runs (angles in degrees, time in seconds):

  # Type    Start    End  Width  t~exp~   \w     \q     \k     \f   Frames
#--------------------------------------------------------------------------
  1  \w     -5.00  22.00   1.00    2.00    --   11.90  38.00 -60.00   27
  2  \w     57.00  85.00   1.00    2.00    --   11.90  38.00 -60.00   28
  3  \w    -20.00  30.00   1.00    2.00    --  -11.27 -99.00 -60.00   50
  4  \w    -24.00  71.00   1.00    2.00    --   11.90  19.00-120.00   95
;
_diffrn_measurement_device 'four-circle diffractometer'
_diffrn_measurement_device_type 'SuperNova, Dual, Cu at zero, AtlasS2'
_diffrn_measurement_method '\w scans'
_diffrn_orient_matrix_type 'CrysAlisPro convention (1999,Acta A55,543-557)'
_diffrn_orient_matrix_UB_11 -0.0350771000
_diffrn_orient_matrix_UB_12 -0.0519195000
_diffrn_orient_matrix_UB_13 0.0047528000
_diffrn_orient_matrix_UB_21 0.0478004000
_diffrn_orient_matrix_UB_22 -0.0359497000
_diffrn_orient_matrix_UB_23 -0.0124637000
_diffrn_orient_matrix_UB_31 0.0308731000
_diffrn_orient_matrix_UB_32 -0.0032492000
_diffrn_orient_matrix_UB_33 0.0603976000
_diffrn_radiation_monochromator mirror
_diffrn_radiation_probe x-ray
_diffrn_radiation_type 'Mo K\a'
_diffrn_radiation_wavelength 0.71073
_diffrn_reflns_av_R_equivalents 0.0363
_diffrn_reflns_av_unetI/netI 0.0464
_diffrn_reflns_Laue_measured_fraction_full 1.000
_diffrn_reflns_Laue_measured_fraction_max 1.000
_diffrn_reflns_limit_h_max 12
_diffrn_reflns_limit_h_min -13
_diffrn_reflns_limit_k_max 11
_diffrn_reflns_limit_k_min -13
_diffrn_reflns_limit_l_max 12
_diffrn_reflns_limit_l_min -14
_diffrn_reflns_number 6286
_diffrn_reflns_point_group_measured_fraction_full 1.000
_diffrn_reflns_point_group_measured_fraction_max 1.000
_diffrn_reflns_theta_full 24.999
_diffrn_reflns_theta_max 24.999
_diffrn_reflns_theta_min 2.239
_diffrn_source 'micro-focus sealed X-ray tube'
_diffrn_source_type 'SuperNova (Mo) X-ray Source'
_exptl_absorpt_coefficient_mu 12.913
_exptl_absorpt_correction_T_max 1.00000
_exptl_absorpt_correction_T_min 0.55827
_exptl_absorpt_correction_type multi-scan
_exptl_absorpt_process_details
;
CrysAlisPro 1.171.38.43f (Rigaku Oxford Diffraction, 2015)
Empirical absorption correction using spherical harmonics,
 implemented in SCALE3 ABSPACK scaling algorithm.
;
_exptl_crystal_colour yellow
_exptl_crystal_colour_primary yellow
_exptl_crystal_density_diffrn 2.475
_exptl_crystal_description block
_exptl_crystal_F_000 984
_exptl_crystal_size_max 0.12
_exptl_crystal_size_mid 0.09
_exptl_crystal_size_min 0.06
_refine_diff_density_max 1.305
_refine_diff_density_min -1.122
_refine_diff_density_rms 0.168
_refine_ls_extinction_method none
_refine_ls_goodness_of_fit_ref 1.027
_refine_ls_hydrogen_treatment constr
_refine_ls_matrix_type full
_refine_ls_number_parameters 173
_refine_ls_number_reflns 2502
_refine_ls_number_restraints 0
_refine_ls_restrained_S_all 1.027
_refine_ls_R_factor_all 0.0329
_refine_ls_R_factor_gt 0.0266
_refine_ls_shift/su_max 0.001
_refine_ls_shift/su_mean 0.000
_refine_ls_structure_factor_coef Fsqd
_refine_ls_weighting_details 'w=1/[\s^2^(Fo^2^)+(0.0205P)^2^] where P=(Fo^2^+2Fc^2^)/3'
_refine_ls_weighting_scheme calc
_refine_ls_wR_factor_gt 0.0536
_refine_ls_wR_factor_ref 0.0566
_reflns_Friedel_coverage 0.000
_reflns_number_gt 2189
_reflns_number_total 2502
_reflns_threshold_expression 'I > 2\s(I)'
_cod_data_source_file d4dt01243g2.cif
_cod_data_source_block n02
_cod_depositor_comments 'Adding full bibliography for 7716663--7716667.cif.'
_cod_database_code 7716667
_shelx_shelxl_version_number 2018/3
_shelx_space_group_comment
;
The symmetry employed for this shelxl refinement is uniquely defined
by the following loop, which should always be used as a source of
symmetry information in preference to the above space-group names.
They are only intended as comments.
;
_reflns_odcompleteness_completeness 99.87
_reflns_odcompleteness_iscentric 1
_reflns_odcompleteness_theta 26.32
_olex2_refinement_description
;
1. Fixed Uiso
 At 1.2 times of:
  All C(H) groups, All C(H,H) groups
 At 1.5 times of:
  All C(H,H,H) groups
2.a Secondary CH2 refined with riding coordinates:
 C8(H8A,H8B), C9(H9A,H9B), C10(H10A,H10B), C11(H11A,H11B)
2.b Aromatic/amide H refined with riding coordinates:
 C2(H2), C4(H4), C5(H5), C7(H7)
2.c Idealised Me refined as rotating group:
 C12(H12A,H12B,H12C)
;
_olex2_submission_special_instructions 'No special instructions were received'
_oxdiff_exptl_absorpt_empirical_details
;
Empirical correction (ABSPACK) includes:
- Absorption correction using spherical harmonics
- Frame scaling
;
_oxdiff_exptl_absorpt_empirical_full_max 1.487
_oxdiff_exptl_absorpt_empirical_full_min 0.761

loop_
_space_group_symop_operation_xyz
'x, y, z'
'-x+1/2, y+1/2, -z+1/2'
'-x, -y, -z'
'x-1/2, -y-1/2, z-1/2'

loop_
_atom_site_label
_atom_site_type_symbol
_atom_site_fract_x
_atom_site_fract_y
_atom_site_fract_z
_atom_site_U_iso_or_equiv
_atom_site_adp_type
_atom_site_occupancy
_atom_site_site_symmetry_order
_atom_site_calc_flag
_atom_site_refinement_flags_posn
_atom_site_refinement_flags_adp
_atom_site_refinement_flags_occupancy
_atom_site_disorder_assembly
_atom_site_disorder_group
Pt1 Pt 0.41385(2) 0.17327(2) 0.33158(2) 0.01422(9) Uani 1 1 d . . . . .
Br1 Br 0.68948(6) 0.68116(5) 0.09150(4) 0.02342(16) Uani 1 1 d . . . . .
Cl1 Cl 0.30788(14) 0.20145(13) 0.47429(11) 0.0236(3) Uani 1 1 d . . . . .
O1 O 0.4904(4) 0.3324(3) 0.3821(3) 0.0173(9) Uani 1 1 d . . . . .
N1 N 0.4944(4) 0.1623(4) 0.2033(4) 0.0175(11) Uani 1 1 d . . . . .
N2 N 0.4892(5) 0.0503(4) 0.1394(4) 0.0272(12) Uani 1 1 d . . . . .
N3 N 0.3391(4) 0.0067(4) 0.2786(3) 0.0177(11) Uani 1 1 d . . . . .
C1 C 0.5658(5) 0.3662(5) 0.2104(4) 0.0151(12) Uani 1 1 d . . . . .
C2 C 0.6117(5) 0.4516(5) 0.1446(4) 0.0161(12) Uani 1 1 d . . . . .
H2 H 0.629060 0.429137 0.075369 0.019 Uiso 1 1 calc R U . . .
C3 C 0.6305(5) 0.5659(5) 0.1820(4) 0.0174(13) Uani 1 1 d . . . . .
C4 C 0.6112(5) 0.6018(5) 0.2891(4) 0.0171(12) Uani 1 1 d . . . . .
H4 H 0.627320 0.679956 0.315015 0.021 Uiso 1 1 calc R U . . .
C5 C 0.5682(5) 0.5197(5) 0.3546(4) 0.0151(12) Uani 1 1 d . . . . .
H5 H 0.557405 0.542668 0.426347 0.018 Uiso 1 1 calc R U . . .
C6 C 0.5400(5) 0.4017(5) 0.3167(4) 0.0150(12) Uani 1 1 d . . . . .
C7 C 0.5489(5) 0.2484(5) 0.1647(4) 0.0183(13) Uani 1 1 d . . . . .
H7 H 0.580138 0.232188 0.101128 0.022 Uiso 1 1 calc R U . . .
C8 C 0.5354(6) -0.0448(6) 0.2262(6) 0.0363(17) Uani 1 1 d . . . . .
H8A H 0.610211 -0.016650 0.283392 0.044 Uiso 1 1 calc R U . . .
H8B H 0.559400 -0.113329 0.187278 0.044 Uiso 1 1 calc R U . . .
C9 C 0.4382(6) -0.0838(5) 0.2890(5) 0.0261(15) Uani 1 1 d . . . . .
H9A H 0.400187 -0.158367 0.255996 0.031 Uiso 1 1 calc R U . . .
H9B H 0.479830 -0.097191 0.370707 0.031 Uiso 1 1 calc R U . . .
C10 C 0.2662(5) 0.0140(5) 0.1523(4) 0.0219(13) Uani 1 1 d . . . . .
H10A H 0.209734 0.081956 0.140346 0.026 Uiso 1 1 calc R U . . .
H10B H 0.215834 -0.057537 0.130366 0.026 Uiso 1 1 calc R U . . .
C11 C 0.3588(6) 0.0268(6) 0.0759(4) 0.0267(15) Uani 1 1 d . . . . .
H11A H 0.356179 -0.045986 0.031312 0.032 Uiso 1 1 calc R U . . .
H11B H 0.329635 0.091183 0.020868 0.032 Uiso 1 1 calc R U . . .
C12 C 0.2516(6) -0.0388(6) 0.3457(4) 0.0275(15) Uani 1 1 d . . . . .
H12A H 0.297160 -0.048903 0.425958 0.041 Uiso 1 1 calc R U . . .
H12B H 0.217167 -0.114061 0.313991 0.041 Uiso 1 1 calc R U . . .
H12C H 0.184389 0.017322 0.340063 0.041 Uiso 1 1 calc R U . . .

loop_
_atom_site_aniso_label
_atom_site_aniso_U_11
_atom_site_aniso_U_22
_atom_site_aniso_U_33
_atom_site_aniso_U_23
_atom_site_aniso_U_13
_atom_site_aniso_U_12
Pt1 0.01552(14) 0.01222(15) 0.01429(12) -0.00090(8) 0.00289(8) -0.00108(10)
Br1 0.0336(4) 0.0174(4) 0.0211(3) -0.0010(2) 0.0106(2) -0.0064(3)
Cl1 0.0315(9) 0.0242(9) 0.0183(7) -0.0036(6) 0.0123(6) -0.0060(7)
O1 0.021(2) 0.014(2) 0.0195(19) -0.0020(15) 0.0086(16) -0.0030(17)
N1 0.014(3) 0.013(3) 0.026(2) -0.009(2) 0.006(2) -0.002(2)
N2 0.031(3) 0.011(3) 0.046(3) -0.015(2) 0.023(2) -0.007(2)
N3 0.018(3) 0.019(3) 0.016(2) 0.001(2) 0.0028(18) -0.001(2)
C1 0.014(3) 0.009(3) 0.022(3) -0.001(2) 0.005(2) 0.001(2)
C2 0.014(3) 0.019(4) 0.014(2) -0.006(2) 0.002(2) -0.003(3)
C3 0.011(3) 0.020(4) 0.021(3) 0.006(2) 0.004(2) -0.004(3)
C4 0.018(3) 0.012(3) 0.019(3) -0.005(2) 0.001(2) 0.000(3)
C5 0.017(3) 0.013(3) 0.014(2) -0.002(2) 0.003(2) 0.003(3)
C6 0.007(3) 0.017(3) 0.018(3) 0.000(2) 0.000(2) 0.004(2)
C7 0.014(3) 0.016(4) 0.027(3) -0.005(3) 0.010(2) 0.001(3)
C8 0.023(4) 0.014(4) 0.072(5) -0.008(3) 0.013(3) 0.009(3)
C9 0.030(4) 0.011(4) 0.033(3) 0.003(3) 0.002(3) 0.001(3)
C10 0.025(3) 0.021(4) 0.018(3) -0.004(2) 0.002(2) -0.005(3)
C11 0.040(4) 0.022(4) 0.024(3) -0.010(3) 0.020(3) -0.014(3)
C12 0.036(4) 0.025(4) 0.025(3) -0.002(3) 0.014(3) -0.013(3)

loop_
_atom_type_symbol
_atom_type_description
_atom_type_scat_dispersion_real
_atom_type_scat_dispersion_imag
_atom_type_scat_source
C C 0.0033 0.0016 'International Tables Vol C Tables 4.2.6.8 and 6.1.1.4'
H H 0.0000 0.0000 'International Tables Vol C Tables 4.2.6.8 and 6.1.1.4'
Br Br -0.2901 2.4595 'International Tables Vol C Tables 4.2.6.8 and 6.1.1.4'
Cl Cl 0.1484 0.1585 'International Tables Vol C Tables 4.2.6.8 and 6.1.1.4'
N N 0.0061 0.0033 'International Tables Vol C Tables 4.2.6.8 and 6.1.1.4'
O O 0.0106 0.0060 'International Tables Vol C Tables 4.2.6.8 and 6.1.1.4'
Pt Pt -1.7033 8.3905 'International Tables Vol C Tables 4.2.6.8 and 6.1.1.4'

loop_
_geom_angle_atom_site_label_1
_geom_angle_atom_site_label_2
_geom_angle_atom_site_label_3
_geom_angle
_geom_angle_site_symmetry_1
_geom_angle_site_symmetry_3
_geom_angle_publ_flag
O1 Pt1 Cl1 84.95(10) . . ?
O1 Pt1 N3 178.47(16) . . ?
N1 Pt1 Cl1 174.63(14) . . ?
N1 Pt1 O1 92.77(16) . . ?
N1 Pt1 N3 86.09(17) . . ?
N3 Pt1 Cl1 96.26(12) . . ?
C6 O1 Pt1 123.9(3) . . ?
N2 N1 Pt1 119.7(3) . . ?
C7 N1 Pt1 125.6(4) . . ?
C7 N1 N2 114.6(4) . . ?
N1 N2 C8 107.3(4) . . ?
N1 N2 C11 108.8(4) . . ?
C11 N2 C8 109.8(5) . . ?
C9 N3 Pt1 111.8(3) . . ?
C9 N3 C10 107.8(4) . . ?
C9 N3 C12 106.8(4) . . ?
C10 N3 Pt1 108.5(3) . . ?
C12 N3 Pt1 113.9(3) . . ?
C12 N3 C10 107.8(4) . . ?
C2 C1 C6 119.3(5) . . ?
C2 C1 C7 116.6(5) . . ?
C6 C1 C7 124.2(5) . . ?
C1 C2 H2 119.8 . . ?
C3 C2 C1 120.3(5) . . ?
C3 C2 H2 119.8 . . ?
C2 C3 Br1 120.1(4) . . ?
C2 C3 C4 121.4(5) . . ?
C4 C3 Br1 118.4(4) . . ?
C3 C4 H4 120.6 . . ?
C5 C4 C3 118.8(5) . . ?
C5 C4 H4 120.6 . . ?
C4 C5 H5 119.0 . . ?
C4 C5 C6 122.0(5) . . ?
C6 C5 H5 119.0 . . ?
O1 C6 C1 125.0(5) . . ?
O1 C6 C5 117.1(4) . . ?
C5 C6 C1 117.9(5) . . ?
N1 C7 C1 126.0(5) . . ?
N1 C7 H7 117.0 . . ?
C1 C7 H7 117.0 . . ?
N2 C8 H8A 108.9 . . ?
N2 C8 H8B 108.9 . . ?
N2 C8 C9 113.3(5) . . ?
H8A C8 H8B 107.7 . . ?
C9 C8 H8A 108.9 . . ?
C9 C8 H8B 108.9 . . ?
N3 C9 C8 111.3(5) . . ?
N3 C9 H9A 109.4 . . ?
N3 C9 H9B 109.4 . . ?
C8 C9 H9A 109.4 . . ?
C8 C9 H9B 109.4 . . ?
H9A C9 H9B 108.0 . . ?
N3 C10 H10A 109.8 . . ?
N3 C10 H10B 109.8 . . ?
N3 C10 C11 109.6(4) . . ?
H10A C10 H10B 108.2 . . ?
C11 C10 H10A 109.8 . . ?
C11 C10 H10B 109.8 . . ?
N2 C11 C10 115.2(4) . . ?
N2 C11 H11A 108.5 . . ?
N2 C11 H11B 108.5 . . ?
C10 C11 H11A 108.5 . . ?
C10 C11 H11B 108.5 . . ?
H11A C11 H11B 107.5 . . ?
N3 C12 H12A 109.5 . . ?
N3 C12 H12B 109.5 . . ?
N3 C12 H12C 109.5 . . ?
H12A C12 H12B 109.5 . . ?
H12A C12 H12C 109.5 . . ?
H12B C12 H12C 109.5 . . ?

loop_
_geom_bond_atom_site_label_1
_geom_bond_atom_site_label_2
_geom_bond_distance
_geom_bond_site_symmetry_2
_geom_bond_publ_flag
Pt1 Cl1 2.3264(13) . ?
Pt1 O1 1.996(4) . ?
Pt1 N1 1.965(4) . ?
Pt1 N3 2.070(5) . ?
Br1 C3 1.905(5) . ?
O1 C6 1.318(6) . ?
N1 N2 1.461(6) . ?
N1 C7 1.285(7) . ?
N2 C8 1.478(8) . ?
N2 C11 1.456(8) . ?
N3 C9 1.471(7) . ?
N3 C10 1.505(6) . ?
N3 C12 1.496(6) . ?
C1 C2 1.413(8) . ?
C1 C6 1.427(7) . ?
C1 C7 1.422(8) . ?
C2 H2 0.9300 . ?
C2 C3 1.355(8) . ?
C3 C4 1.407(7) . ?
C4 H4 0.9300 . ?
C4 C5 1.371(7) . ?
C5 H5 0.9300 . ?
C5 C6 1.405(7) . ?
C7 H7 0.9300 . ?
C8 H8A 0.9700 . ?
C8 H8B 0.9700 . ?
C8 C9 1.524(8) . ?
C9 H9A 0.9700 . ?
C9 H9B 0.9700 . ?
C10 H10A 0.9700 . ?
C10 H10B 0.9700 . ?
C10 C11 1.544(7) . ?
C11 H11A 0.9700 . ?
C11 H11B 0.9700 . ?
C12 H12A 0.9600 . ?
C12 H12B 0.9600 . ?
C12 H12C 0.9600 . ?

loop_
_geom_torsion_atom_site_label_1
_geom_torsion_atom_site_label_2
_geom_torsion_atom_site_label_3
_geom_torsion_atom_site_label_4
_geom_torsion
_geom_torsion_site_symmetry_1
_geom_torsion_site_symmetry_2
_geom_torsion_site_symmetry_3
_geom_torsion_site_symmetry_4
_geom_torsion_publ_flag
Pt1 O1 C6 C1 -11.2(7) . . . . ?
Pt1 O1 C6 C5 168.2(3) . . . . ?
Pt1 N1 N2 C8 -52.6(5) . . . . ?
Pt1 N1 N2 C11 66.1(5) . . . . ?
Pt1 N1 C7 C1 2.8(8) . . . . ?
Pt1 N3 C9 C8 -53.2(5) . . . . ?
Pt1 N3 C10 C11 71.6(5) . . . . ?
Br1 C3 C4 C5 179.7(4) . . . . ?
N1 N2 C8 C9 77.4(6) . . . . ?
N1 N2 C11 C10 -60.4(6) . . . . ?
N2 N1 C7 C1 179.6(5) . . . . ?
N2 C8 C9 N3 -19.1(7) . . . . ?
N3 C10 C11 N2 -10.4(7) . . . . ?
C1 C2 C3 Br1 -178.9(4) . . . . ?
C1 C2 C3 C4 3.2(8) . . . . ?
C2 C1 C6 O1 175.9(5) . . . . ?
C2 C1 C6 C5 -3.5(7) . . . . ?
C2 C1 C7 N1 -171.0(5) . . . . ?
C2 C3 C4 C5 -2.3(8) . . . . ?
C3 C4 C5 C6 -1.6(8) . . . . ?
C4 C5 C6 O1 -175.0(5) . . . . ?
C4 C5 C6 C1 4.4(8) . . . . ?
C6 C1 C2 C3 -0.2(8) . . . . ?
C6 C1 C7 N1 9.2(9) . . . . ?
C7 N1 N2 C8 130.4(5) . . . . ?
C7 N1 N2 C11 -110.8(5) . . . . ?
C7 C1 C2 C3 180.0(5) . . . . ?
C7 C1 C6 O1 -4.3(8) . . . . ?
C7 C1 C6 C5 176.3(5) . . . . ?
C8 N2 C11 C10 56.8(6) . . . . ?
C9 N3 C10 C11 -49.7(6) . . . . ?
C10 N3 C9 C8 66.0(6) . . . . ?
C11 N2 C8 C9 -40.7(7) . . . . ?
C12 N3 C9 C8 -178.4(5) . . . . ?
C12 N3 C10 C11 -164.6(5) . . . . ?
